data_4074073
loop_
_publ_author_name
'Han, Yuan'
'Huynh, Han Vinh'
'Tan, Geok Kheng'

_publ_section_title
;
 Palladium(II) Pyrazolin-4-ylidenes: Remote N-Heterocyclic Carbene
 Complexes and Their Catalytic Application in Aqueous
 Suzuki&#x2212;Miyaura Coupling
;
_journal_issue 26
_journal_name_full Organometallics
_journal_page_first 6581
_journal_paper_doi 10.1021/om7009107
_journal_volume 26
_journal_year 2007
_chemical_formula_sum 'C51 H50 Cl2 F3 I N2 O4 P2 Pd S'
_chemical_formula_weight 1210.13
_chemical_name_systematic
; 
 ? 
;
_space_group_IT_number 14
_symmetry_cell_setting monoclinic
_symmetry_space_group_name_Hall '-P 2ybc'
_symmetry_space_group_name_H-M 'P 1 21/c 1'
_atom_sites_solution_hydrogens geom
_atom_sites_solution_primary direct
_atom_sites_solution_secondary difmap
_audit_creation_method SHELXL-97
_cell_angle_alpha 90.00
_cell_angle_beta 100.8010(10)
_cell_angle_gamma 90.00
_cell_formula_units_Z 4
_cell_length_a 12.0615(5)
_cell_length_b 39.2897(18)
_cell_length_c 11.1728(5)
_cell_measurement_reflns_used 3990
_cell_measurement_temperature 293(2)
_cell_measurement_theta_max 21.48
_cell_measurement_theta_min 2.32
_cell_volume 5200.9(4)
_computing_cell_refinement 'Bruker SMART'
_computing_data_collection 'Bruker SMART'
_computing_data_reduction 'Bruker SAINT'
_computing_molecular_graphics 'Bruker SHELXTL'
_computing_publication_material 'Bruker SHELXTL'
_computing_structure_refinement 'SHELXL-97 (Sheldrick, 1997)'
_computing_structure_solution 'SHELXS-97 (Sheldrick, 1990)'
_diffrn_ambient_temperature 293(2)
_diffrn_measured_fraction_theta_full 0.999
_diffrn_measured_fraction_theta_max 0.999
_diffrn_measurement_device_type 'CCD area detector'
_diffrn_measurement_method 'phi and omega scans'
_diffrn_radiation_monochromator graphite
_diffrn_radiation_source 'fine-focus sealed tube'
_diffrn_radiation_type MoK\a
_diffrn_radiation_wavelength 0.71073
_diffrn_reflns_av_R_equivalents 0.0644
_diffrn_reflns_av_sigmaI/netI 0.0748
_diffrn_reflns_limit_h_max 15
_diffrn_reflns_limit_h_min -15
_diffrn_reflns_limit_k_max 40
_diffrn_reflns_limit_k_min -51
_diffrn_reflns_limit_l_max 14
_diffrn_reflns_limit_l_min -14
_diffrn_reflns_number 37279
_diffrn_reflns_theta_full 27.50
_diffrn_reflns_theta_max 27.50
_diffrn_reflns_theta_min 1.72
_exptl_absorpt_coefficient_mu 1.211
_exptl_absorpt_correction_T_max 0.9532
_exptl_absorpt_correction_T_min 0.7599
_exptl_absorpt_correction_type 'Sadabs, (Sheldrick 2001)'
_exptl_crystal_colour Yellow
_exptl_crystal_density_diffrn 1.545
_exptl_crystal_density_meas 0
_exptl_crystal_density_method 'not measured'
_exptl_crystal_description 'Thin Plate'
_exptl_crystal_F_000 2432
_exptl_crystal_size_max 0.24
_exptl_crystal_size_mid 0.14
_exptl_crystal_size_min 0.04
_refine_diff_density_max 1.558
_refine_diff_density_min -0.685
_refine_diff_density_rms 0.112
_refine_ls_extinction_method none
_refine_ls_goodness_of_fit_ref 1.038
_refine_ls_hydrogen_treatment mixed
_refine_ls_matrix_type full
_refine_ls_number_parameters 613
_refine_ls_number_reflns 11951
_refine_ls_number_restraints 3
_refine_ls_restrained_S_all 1.038
_refine_ls_R_factor_all 0.0962
_refine_ls_R_factor_gt 0.0607
_refine_ls_shift/su_max 0.001
_refine_ls_shift/su_mean 0.000
_refine_ls_structure_factor_coef Fsqd
_refine_ls_weighting_details 'calc w=1/[\s^2^(Fo^2^)+(0.0548P)^2^+4.9599P] where P=(Fo^2^+2Fc^2^)/3'
_refine_ls_weighting_scheme calc
_refine_ls_wR_factor_gt 0.1231
_refine_ls_wR_factor_ref 0.1356
_reflns_number_gt 8242
_reflns_number_total 11951
_reflns_threshold_expression >2sigma(I)
_cod_data_source_file om7009107-file002.cif
_cod_data_source_block 6400a
_cod_depositor_comments
;
The following automatic conversions were performed:

'_symmetry_cell_setting' value 'Monoclinic' changed to 'monoclinic'
according to /home/saulius/struct/CIF-dictionaries/cif_core.dic
dictionary named 'cif_core.dic' version 2.4.1 from 2010-06-29.

Automatic conversion script
Id: cif_fix_values 1715 2011-07-08 13:25:40Z adriana 
;
_cod_original_sg_symbol_H-M P2(1)/c
_cod_database_code 4074073

loop_
_symmetry_equiv_pos_as_xyz
'x, y, z'
'-x, y+1/2, -z+1/2'
'-x, -y, -z'
'x, -y-1/2, z-1/2'

loop_
_atom_site_label
_atom_site_type_symbol
_atom_site_fract_x
_atom_site_fract_y
_atom_site_fract_z
_atom_site_U_iso_or_equiv
_atom_site_adp_type
_atom_site_occupancy
_atom_site_symmetry_multiplicity
_atom_site_calc_flag
_atom_site_refinement_flags
Pd1 Pd 0.40440(3) 0.323465(9) 0.17269(3) 0.02469(10) Uani 1 1 d .
P1 P 0.20828(10) 0.32436(3) 0.12225(11) 0.0277(3) Uani 1 1 d .
P2 P 0.60081(10) 0.32561(3) 0.21955(11) 0.0265(3) Uani 1 1 d .
I1 I 0.41057(3) 0.269270(10) 0.02950(3) 0.04295(12) Uani 1 1 d .
N1 N 0.3873(4) 0.42128(10) 0.3206(4) 0.0346(10) Uani 1 1 d .
N2 N 0.3847(4) 0.40209(10) 0.4223(4) 0.0358(10) Uani 1 1 d .
C1 C 0.3979(4) 0.36654(12) 0.2698(4) 0.0265(10) Uani 1 1 d .
C2 C 0.3966(4) 0.39993(13) 0.2282(4) 0.0306(11) Uani 1 1 d .
C3 C 0.3905(4) 0.36870(13) 0.3928(4) 0.0300(11) Uani 1 1 d .
C4 C 0.4033(5) 0.41335(14) 0.1050(5) 0.0433(14) Uani 1 1 d .
H4A H 0.4633 0.4297 0.1119 0.065 Uiso 1 1 calc R
H4B H 0.3331 0.4241 0.0702 0.065 Uiso 1 1 calc R
H4C H 0.4177 0.3949 0.0536 0.065 Uiso 1 1 calc R
C5 C 0.3879(6) 0.45881(14) 0.3228(5) 0.0488(15) Uani 1 1 d .
H5A H 0.3435 0.4666 0.3815 0.059 Uiso 1 1 calc R
H5B H 0.3522 0.4672 0.2433 0.059 Uiso 1 1 calc R
C6 C 0.5041(6) 0.47358(16) 0.3553(7) 0.067(2) Uani 1 1 d .
H6A H 0.5491 0.4657 0.2984 0.101 Uiso 1 1 calc R
H6B H 0.5383 0.4666 0.4361 0.101 Uiso 1 1 calc R
H6C H 0.4996 0.4980 0.3520 0.101 Uiso 1 1 calc R
C7 C 0.3764(4) 0.41730(13) 0.5383(5) 0.0343(12) Uani 1 1 d .
C8 C 0.4713(5) 0.42000(16) 0.6254(5) 0.0498(15) Uani 1 1 d .
H8 H 0.5403 0.4124 0.6099 0.060 Uiso 1 1 calc R
C9 C 0.4642(6) 0.43424(17) 0.7378(6) 0.0592(18) Uani 1 1 d .
H9 H 0.5282 0.4359 0.7985 0.071 Uiso 1 1 calc R
C10 C 0.3626(7) 0.44568(16) 0.7581(5) 0.0591(18) Uani 1 1 d .
H10 H 0.3578 0.4555 0.8327 0.071 Uiso 1 1 calc R
C11 C 0.2679(6) 0.44285(17) 0.6703(6) 0.0584(17) Uani 1 1 d .
H11 H 0.1991 0.4505 0.6859 0.070 Uiso 1 1 calc R
C12 C 0.2734(5) 0.42864(16) 0.5581(5) 0.0485(15) Uani 1 1 d .
H12 H 0.2091 0.4268 0.4977 0.058 Uiso 1 1 calc R
C13 C 0.3868(5) 0.34123(14) 0.4838(5) 0.0443(14) Uani 1 1 d .
H13A H 0.3170 0.3426 0.5132 0.066 Uiso 1 1 calc R
H13B H 0.4489 0.3439 0.5508 0.066 Uiso 1 1 calc R
H13C H 0.3920 0.3195 0.4462 0.066 Uiso 1 1 calc R
C1A C 0.6641(4) 0.34894(12) 0.3573(4) 0.0270(10) Uani 1 1 d .
C2A C 0.6674(4) 0.38444(13) 0.3573(4) 0.0334(12) Uani 1 1 d .
H2A H 0.6375 0.3963 0.2866 0.040 Uiso 1 1 calc R
C3A C 0.7141(5) 0.40203(14) 0.4603(5) 0.0397(13) Uani 1 1 d .
H3A H 0.7170 0.4257 0.4581 0.048 Uiso 1 1 calc R
C4A C 0.7566(5) 0.38526(16) 0.5666(5) 0.0495(16) Uani 1 1 d .
H4A1 H 0.7874 0.3974 0.6364 0.059 Uiso 1 1 calc R
C5A C 0.7532(6) 0.35034(16) 0.5690(5) 0.0552(17) Uani 1 1 d .
H5A1 H 0.7819 0.3388 0.6409 0.066 Uiso 1 1 calc R
C6A C 0.7074(5) 0.33213(14) 0.4655(5) 0.0431(14) Uani 1 1 d .
H6A1 H 0.7057 0.3085 0.4682 0.052 Uiso 1 1 calc R
C1B C 0.6564(4) 0.34744(12) 0.0991(4) 0.0303(11) Uani 1 1 d .
C2B C 0.7598(5) 0.36390(15) 0.1199(5) 0.0411(13) Uani 1 1 d .
H2B H 0.8056 0.3629 0.1967 0.049 Uiso 1 1 calc R
C3B C 0.7955(5) 0.38174(16) 0.0275(6) 0.0512(15) Uani 1 1 d .
H3B H 0.8643 0.3931 0.0433 0.061 Uiso 1 1 calc R
C4B C 0.7306(6) 0.38280(16) -0.0871(6) 0.0527(16) Uani 1 1 d .
H4B1 H 0.7546 0.3950 -0.1488 0.063 Uiso 1 1 calc R
C5B C 0.6293(5) 0.36554(15) -0.1098(5) 0.0484(15) Uani 1 1 d .
H5B1 H 0.5858 0.3656 -0.1879 0.058 Uiso 1 1 calc R
C6B C 0.5921(5) 0.34817(14) -0.0181(4) 0.0368(12) Uani 1 1 d .
H6B1 H 0.5233 0.3368 -0.0346 0.044 Uiso 1 1 calc R
C1C C 0.6710(4) 0.28456(13) 0.2443(4) 0.0300(11) Uani 1 1 d .
C2C C 0.7715(5) 0.27755(16) 0.2082(5) 0.0491(15) Uani 1 1 d .
H2C H 0.8030 0.2935 0.1628 0.059 Uiso 1 1 calc R
C3C C 0.8259(6) 0.2471(2) 0.2389(7) 0.068(2) Uani 1 1 d .
H3C H 0.8940 0.2425 0.2145 0.082 Uiso 1 1 calc R
C4C C 0.7795(7) 0.22345(18) 0.3053(7) 0.071(2) Uani 1 1 d .
H4C1 H 0.8164 0.2029 0.3253 0.085 Uiso 1 1 calc R
C5C C 0.6791(6) 0.22980(17) 0.3428(6) 0.0631(19) Uani 1 1 d .
H5C H 0.6485 0.2140 0.3894 0.076 Uiso 1 1 calc R
C6C C 0.6252(5) 0.26021(14) 0.3094(5) 0.0448(14) Uani 1 1 d .
H6C1 H 0.5558 0.2644 0.3314 0.054 Uiso 1 1 calc R
C1D C 0.1611(4) 0.34263(12) -0.0280(4) 0.0313(11) Uani 1 1 d .
C2D C 0.0474(5) 0.35150(14) -0.0684(5) 0.0395(13) Uani 1 1 d .
H2D H -0.0055 0.3469 -0.0198 0.047 Uiso 1 1 calc R
C3D C 0.0143(5) 0.36692(15) -0.1797(5) 0.0510(16) Uani 1 1 d .
H3D H -0.0609 0.3730 -0.2057 0.061 Uiso 1 1 calc R
C4D C 0.0917(7) 0.37343(16) -0.2530(5) 0.0579(18) Uani 1 1 d .
H4D H 0.0686 0.3838 -0.3283 0.070 Uiso 1 1 calc R
C5D C 0.2035(6) 0.36465(16) -0.2152(5) 0.0531(16) Uani 1 1 d .
H5D H 0.2558 0.3692 -0.2646 0.064 Uiso 1 1 calc R
C6D C 0.2373(5) 0.34907(13) -0.1032(5) 0.0364(12) Uani 1 1 d .
H6D H 0.3125 0.3428 -0.0783 0.044 Uiso 1 1 calc R
C1F C 0.1297(4) 0.34938(14) 0.2174(4) 0.0323(12) Uani 1 1 d .
C2F C 0.1213(4) 0.38454(14) 0.1990(5) 0.0370(12) Uani 1 1 d .
H2F H 0.1541 0.3947 0.1389 0.044 Uiso 1 1 calc R
C3F C 0.0641(5) 0.40440(16) 0.2707(5) 0.0489(15) Uani 1 1 d .
H3F H 0.0597 0.4278 0.2592 0.059 Uiso 1 1 calc R
C4F C 0.0140(5) 0.38957(18) 0.3580(5) 0.0522(17) Uani 1 1 d .
H4F H -0.0253 0.4028 0.4050 0.063 Uiso 1 1 calc R
C5F C 0.0221(5) 0.35485(19) 0.3759(5) 0.0556(17) Uani 1 1 d .
H5F H -0.0112 0.3448 0.4358 0.067 Uiso 1 1 calc R
C6F C 0.0792(5) 0.33476(16) 0.3059(5) 0.0451(14) Uani 1 1 d .
H6F H 0.0835 0.3114 0.3184 0.054 Uiso 1 1 calc R
C1G C 0.1487(4) 0.28203(12) 0.1224(4) 0.0278(10) Uani 1 1 d .
C2G C 0.1912(5) 0.26048(14) 0.2172(5) 0.0423(13) Uani 1 1 d .
H2G H 0.2466 0.2684 0.2805 0.051 Uiso 1 1 calc R
C3G C 0.1533(5) 0.22755(15) 0.2197(6) 0.0495(15) Uani 1 1 d .
H3G H 0.1816 0.2136 0.2856 0.059 Uiso 1 1 calc R
C4G C 0.0740(6) 0.21525(15) 0.1257(6) 0.0542(16) Uani 1 1 d .
H4G H 0.0503 0.1927 0.1264 0.065 Uiso 1 1 calc R
C5G C 0.0296(5) 0.23631(15) 0.0302(6) 0.0489(15) Uani 1 1 d .
H5G H -0.0253 0.2281 -0.0329 0.059 Uiso 1 1 calc R
C6G C 0.0659(4) 0.26955(14) 0.0276(5) 0.0367(12) Uani 1 1 d .
H6G H 0.0355 0.2837 -0.0371 0.044 Uiso 1 1 calc R
S1 S 0.84477(17) 0.47275(5) 0.75839(16) 0.0618(5) Uani 1 1 d .
O1 O 0.8526(5) 0.50474(13) 0.8199(5) 0.0804(16) Uani 1 1 d .
O2 O 0.8997(5) 0.44530(14) 0.8232(6) 0.0990(19) Uani 1 1 d .
O3 O 0.7327(4) 0.46396(15) 0.6934(6) 0.0932(18) Uani 1 1 d .
C14 C 0.9167(6) 0.4806(2) 0.6337(8) 0.068(2) Uani 1 1 d .
F1 F 1.0226(5) 0.49033(17) 0.6797(6) 0.137(2) Uani 1 1 d .
F2 F 0.8754(7) 0.50434(18) 0.5650(5) 0.163(3) Uani 1 1 d .
F3 F 0.9286(4) 0.45376(13) 0.5686(5) 0.1018(16) Uani 1 1 d .
C1S C 0.7717(7) 0.4752(2) 0.0807(7) 0.077(2) Uani 1 1 d .
H1S1 H 0.8097 0.4607 0.0307 0.092 Uiso 1 1 calc R
H1S2 H 0.8102 0.4970 0.0893 0.092 Uiso 1 1 calc R
Cl1A Cl 0.6318(2) 0.48138(7) 0.0065(2) 0.0967(7) Uani 1 1 d .
Cl1B Cl 0.78187(19) 0.45691(6) 0.2229(2) 0.0852(6) Uani 1 1 d .
O1S O 0.1322(5) 0.44772(15) 0.9846(6) 0.0936(18) Uani 1 1 d D
H1S H 0.158(6) 0.4630(17) 1.038(6) 0.112 Uiso 1 1 d D
H2S H 0.063(3) 0.442(2) 0.989(8) 0.112 Uiso 1 1 d D

loop_
_atom_site_aniso_label
_atom_site_aniso_U_11
_atom_site_aniso_U_22
_atom_site_aniso_U_33
_atom_site_aniso_U_23
_atom_site_aniso_U_13
_atom_site_aniso_U_12
Pd1 0.02344(18) 0.0268(2) 0.02303(17) -0.00318(15) 0.00236(14) 0.00190(15)
P1 0.0249(6) 0.0316(7) 0.0254(6) -0.0002(5) 0.0017(5) 0.0043(5)
P2 0.0252(6) 0.0280(7) 0.0254(6) -0.0004(5) 0.0028(5) 0.0002(5)
I1 0.0374(2) 0.0438(2) 0.0471(2) -0.01835(18) 0.00665(16) -0.00013(17)
N1 0.046(3) 0.027(2) 0.032(2) 0.0019(19) 0.0083(19) 0.0073(19)
N2 0.055(3) 0.026(2) 0.027(2) 0.0012(18) 0.008(2) 0.009(2)
C1 0.022(2) 0.029(3) 0.027(2) 0.000(2) 0.0025(19) 0.004(2)
C2 0.031(3) 0.029(3) 0.031(3) -0.001(2) 0.001(2) 0.003(2)
C3 0.032(3) 0.029(3) 0.029(2) -0.002(2) 0.005(2) 0.004(2)
C4 0.067(4) 0.031(3) 0.033(3) 0.004(2) 0.012(3) 0.002(3)
C5 0.077(4) 0.030(3) 0.043(3) 0.004(3) 0.020(3) 0.015(3)
C6 0.082(5) 0.033(3) 0.091(5) -0.007(4) 0.023(4) -0.010(3)
C7 0.042(3) 0.028(3) 0.033(3) -0.003(2) 0.008(2) -0.001(2)
C8 0.050(4) 0.051(4) 0.047(3) -0.003(3) 0.005(3) 0.010(3)
C9 0.079(5) 0.050(4) 0.041(3) -0.011(3) -0.009(3) 0.009(4)
C10 0.100(6) 0.044(4) 0.035(3) -0.010(3) 0.017(4) 0.005(4)
C11 0.067(4) 0.056(4) 0.059(4) -0.009(3) 0.028(4) 0.013(3)
C12 0.044(3) 0.053(4) 0.050(3) -0.006(3) 0.012(3) 0.002(3)
C13 0.071(4) 0.032(3) 0.031(3) 0.003(2) 0.012(3) 0.003(3)
C1A 0.027(2) 0.030(3) 0.024(2) 0.003(2) 0.0048(19) 0.000(2)
C2A 0.030(3) 0.040(3) 0.027(2) 0.002(2) -0.002(2) -0.005(2)
C3A 0.041(3) 0.036(3) 0.040(3) -0.003(3) 0.004(2) -0.005(2)
C4A 0.058(4) 0.054(4) 0.030(3) -0.012(3) -0.008(3) -0.007(3)
C5A 0.077(5) 0.052(4) 0.026(3) 0.004(3) -0.016(3) -0.002(3)
C6A 0.068(4) 0.027(3) 0.030(3) 0.003(2) -0.003(3) -0.004(3)
C1B 0.036(3) 0.028(3) 0.028(2) -0.001(2) 0.009(2) 0.000(2)
C2B 0.035(3) 0.048(3) 0.040(3) -0.004(3) 0.004(2) -0.005(3)
C3B 0.048(4) 0.050(4) 0.062(4) -0.002(3) 0.025(3) -0.007(3)
C4B 0.070(4) 0.046(4) 0.050(4) 0.010(3) 0.031(3) -0.002(3)
C5B 0.057(4) 0.049(4) 0.038(3) 0.009(3) 0.008(3) 0.003(3)
C6B 0.039(3) 0.040(3) 0.030(3) 0.003(2) 0.003(2) 0.000(2)
C1C 0.031(3) 0.029(3) 0.027(2) -0.003(2) 0.000(2) 0.006(2)
C2C 0.048(4) 0.055(4) 0.045(3) 0.003(3) 0.011(3) 0.014(3)
C3C 0.061(4) 0.073(5) 0.072(5) -0.006(4) 0.017(4) 0.038(4)
C4C 0.084(6) 0.041(4) 0.074(5) -0.006(4) -0.016(4) 0.027(4)
C5C 0.071(5) 0.041(4) 0.071(5) 0.015(3) -0.002(4) 0.005(3)
C6C 0.043(3) 0.035(3) 0.058(4) 0.003(3) 0.012(3) 0.001(3)
C1D 0.038(3) 0.023(3) 0.030(3) 0.001(2) 0.000(2) 0.002(2)
C2D 0.035(3) 0.042(3) 0.037(3) -0.004(3) -0.002(2) 0.005(2)
C3D 0.055(4) 0.047(4) 0.042(3) -0.001(3) -0.014(3) 0.013(3)
C4D 0.096(6) 0.041(4) 0.030(3) 0.006(3) -0.004(3) 0.009(4)
C5D 0.076(5) 0.048(4) 0.035(3) 0.005(3) 0.011(3) 0.001(3)
C6D 0.039(3) 0.035(3) 0.033(3) 0.001(2) 0.002(2) 0.001(2)
C1F 0.023(2) 0.044(3) 0.028(2) -0.004(2) 0.000(2) 0.007(2)
C2F 0.029(3) 0.042(3) 0.038(3) -0.003(2) -0.001(2) 0.004(2)
C3F 0.047(3) 0.049(4) 0.047(3) -0.012(3) -0.002(3) 0.011(3)
C4F 0.041(3) 0.071(5) 0.041(3) -0.017(3) -0.001(3) 0.018(3)
C5F 0.050(4) 0.086(5) 0.035(3) -0.004(3) 0.020(3) 0.010(4)
C6F 0.044(3) 0.053(4) 0.041(3) -0.002(3) 0.014(3) 0.004(3)
C1G 0.024(2) 0.029(3) 0.030(2) 0.002(2) 0.006(2) 0.000(2)
C2G 0.041(3) 0.042(3) 0.041(3) 0.008(3) 0.000(3) 0.006(3)
C3G 0.061(4) 0.042(4) 0.048(3) 0.014(3) 0.016(3) 0.010(3)
C4G 0.068(4) 0.031(3) 0.069(4) 0.005(3) 0.026(4) -0.005(3)
C5G 0.048(4) 0.042(4) 0.055(4) -0.003(3) 0.006(3) -0.012(3)
C6G 0.038(3) 0.040(3) 0.032(3) 0.006(2) 0.007(2) 0.002(2)
S1 0.0814(13) 0.0465(10) 0.0576(10) -0.0031(8) 0.0133(9) 0.0039(9)
O1 0.108(4) 0.061(3) 0.072(3) -0.027(3) 0.017(3) -0.004(3)
O2 0.120(5) 0.066(4) 0.109(4) 0.028(3) 0.017(4) 0.013(3)
O3 0.053(3) 0.101(5) 0.123(5) -0.027(4) 0.009(3) -0.013(3)
C14 0.060(5) 0.060(5) 0.089(6) -0.013(4) 0.028(4) -0.008(4)
F1 0.083(4) 0.151(6) 0.190(6) -0.044(5) 0.055(4) -0.055(4)
F2 0.263(9) 0.150(6) 0.096(4) 0.070(4) 0.080(5) 0.101(6)
F3 0.099(4) 0.101(4) 0.119(4) -0.055(3) 0.055(3) -0.020(3)
C1S 0.078(5) 0.064(5) 0.097(6) 0.009(4) 0.040(5) 0.000(4)
Cl1A 0.0925(16) 0.1081(19) 0.0849(15) -0.0259(13) 0.0047(12) -0.0104(14)
Cl1B 0.0963(16) 0.0767(14) 0.0868(14) 0.0126(12) 0.0285(12) -0.0089(12)
O1S 0.108(5) 0.065(4) 0.102(5) -0.014(3) 0.005(4) -0.005(3)

loop_
_atom_type_symbol
_atom_type_description
_atom_type_scat_dispersion_real
_atom_type_scat_dispersion_imag
_atom_type_scat_source
C C 0.0033 0.0016 'International Tables Vol C Tables 4.2.6.8 and 6.1.1.4'
H H 0.0000 0.0000 'International Tables Vol C Tables 4.2.6.8 and 6.1.1.4'
N N 0.0061 0.0033 'International Tables Vol C Tables 4.2.6.8 and 6.1.1.4'
Pd Pd -0.9988 1.0072 'International Tables Vol C Tables 4.2.6.8 and 6.1.1.4'
I I -0.4742 1.8119 'International Tables Vol C Tables 4.2.6.8 and 6.1.1.4'
F F 0.0171 0.0103 'International Tables Vol C Tables 4.2.6.8 and 6.1.1.4'
S S 0.1246 0.1234 'International Tables Vol C Tables 4.2.6.8 and 6.1.1.4'
O O 0.0106 0.0060 'International Tables Vol C Tables 4.2.6.8 and 6.1.1.4'
P P 0.1023 0.0942 'International Tables Vol C Tables 4.2.6.8 and 6.1.1.4'
Cl Cl 0.1484 0.1585 'International Tables Vol C Tables 4.2.6.8 and 6.1.1.4'

loop_
_geom_angle_atom_site_label_1
_geom_angle_atom_site_label_2
_geom_angle_atom_site_label_3
_geom_angle
C1 Pd1 P1 88.72(13)
C1 Pd1 P2 89.37(13)
P1 Pd1 P2 176.90(5)
C1 Pd1 I1 175.82(13)
P1 Pd1 I1 90.46(3)
P2 Pd1 I1 91.27(3)
C1G P1 C1D 107.9(2)
C1G P1 C1F 104.1(2)
C1D P1 C1F 102.5(2)
C1G P1 Pd1 111.80(16)
C1D P1 Pd1 110.99(17)
C1F P1 Pd1 118.64(16)
C1C P2 C1B 107.7(2)
C1C P2 C1A 102.0(2)
C1B P2 C1A 103.4(2)
C1C P2 Pd1 115.29(17)
C1B P2 Pd1 110.47(16)
C1A P2 Pd1 116.95(16)
C2 N1 N2 108.1(4)
C2 N1 C5 129.2(4)
N2 N1 C5 122.5(4)
C3 N2 N1 108.7(4)
C3 N2 C7 129.2(4)
N1 N2 C7 122.1(4)
C2 C1 C3 105.9(4)
C2 C1 Pd1 127.6(4)
C3 C1 Pd1 126.6(4)
N1 C2 C1 109.1(4)
N1 C2 C4 120.9(4)
C1 C2 C4 130.1(5)
N2 C3 C1 108.2(4)
N2 C3 C13 121.7(4)
C1 C3 C13 130.1(5)
N1 C5 C6 113.1(5)
C8 C7 C12 121.6(5)
C8 C7 N2 118.8(5)
C12 C7 N2 119.6(5)
C7 C8 C9 119.4(6)
C10 C9 C8 119.5(6)
C11 C10 C9 120.7(6)
C10 C11 C12 120.6(6)
C7 C12 C11 118.3(6)
C6A C1A C2A 117.9(4)
C6A C1A P2 121.5(4)
C2A C1A P2 120.5(4)
C3A C2A C1A 120.8(5)
C2A C3A C4A 120.9(5)
C3A C4A C5A 119.3(5)
C4A C5A C6A 120.6(5)
C5A C6A C1A 120.5(5)
C2B C1B C6B 118.3(5)
C2B C1B P2 122.6(4)
C6B C1B P2 119.1(4)
C3B C2B C1B 120.6(5)
C4B C3B C2B 120.6(6)
C3B C4B C5B 119.2(6)
C6B C5B C4B 120.6(5)
C5B C6B C1B 120.6(5)
C2C C1C C6C 118.6(5)
C2C C1C P2 123.0(4)
C6C C1C P2 118.3(4)
C1C C2C C3C 120.4(6)
C4C C3C C2C 120.0(7)
C3C C4C C5C 120.8(6)
C4C C5C C6C 118.2(7)
C5C C6C C1C 121.9(6)
C6D C1D C2D 118.7(5)
C6D C1D P1 120.4(4)
C2D C1D P1 120.9(4)
C3D C2D C1D 120.1(6)
C2D C3D C4D 120.4(6)
C3D C4D C5D 120.3(5)
C4D C5D C6D 119.6(6)
C1D C6D C5D 120.9(5)
C6F C1F C2F 119.1(5)
C6F C1F P1 122.5(4)
C2F C1F P1 118.4(4)
C3F C2F C1F 120.0(5)
C4F C3F C2F 120.3(6)
C3F C4F C5F 119.7(6)
C4F C5F C6F 120.8(6)
C1F C6F C5F 120.1(6)
C2G C1G C6G 118.4(5)
C2G C1G P1 118.3(4)
C6G C1G P1 123.2(4)
C3G C2G C1G 121.2(5)
C4G C3G C2G 120.2(5)
C3G C4G C5G 119.8(6)
C4G C5G C6G 120.4(6)
C5G C6G C1G 120.0(5)
O2 S1 O1 116.7(4)
O2 S1 O3 112.5(4)
O1 S1 O3 115.0(3)
O2 S1 C14 106.5(4)
O1 S1 C14 102.9(3)
O3 S1 C14 101.1(4)
F2 C14 F3 109.5(8)
F2 C14 F1 105.3(8)
F3 C14 F1 104.3(6)
F2 C14 S1 114.1(6)
F3 C14 S1 114.4(6)
F1 C14 S1 108.3(6)
Cl1B C1S Cl1A 112.9(4)

loop_
_geom_bond_atom_site_label_1
_geom_bond_atom_site_label_2
_geom_bond_distance
Pd1 C1 2.020(5)
Pd1 P1 2.3270(13)
Pd1 P2 2.3299(13)
Pd1 I1 2.6727(5)
P1 C1G 1.812(5)
P1 C1D 1.817(5)
P1 C1F 1.836(5)
P2 C1C 1.819(5)
P2 C1B 1.826(5)
P2 C1A 1.831(5)
N1 C2 1.351(6)
N1 N2 1.369(6)
N1 C5 1.475(7)
N2 C3 1.357(6)
N2 C7 1.447(6)
C1 C2 1.391(7)
C1 C3 1.396(6)
C2 C4 1.490(7)
C3 C13 1.489(7)
C5 C6 1.498(9)
C7 C8 1.361(7)
C7 C12 1.377(8)
C8 C9 1.392(8)
C9 C10 1.364(9)
C10 C11 1.363(9)
C11 C12 1.385(8)
C1A C6A 1.390(7)
C1A C2A 1.396(7)
C2A C3A 1.370(7)
C3A C4A 1.371(8)
C4A C5A 1.373(8)
C5A C6A 1.384(7)
C1B C2B 1.385(7)
C1B C6B 1.392(7)
C2B C3B 1.381(8)
C3B C4B 1.371(8)
C4B C5B 1.379(9)
C5B C6B 1.374(7)
C1C C2C 1.375(7)
C1C C6C 1.379(7)
C2C C3C 1.377(9)
C3C C4C 1.372(11)
C4C C5C 1.377(10)
C5C C6C 1.378(8)
C1D C6D 1.380(7)
C1D C2D 1.404(7)
C2D C3D 1.373(8)
C3D C4D 1.377(9)
C4D C5D 1.379(9)
C5D C6D 1.384(7)
C1F C6F 1.380(7)
C1F C2F 1.397(7)
C2F C3F 1.391(8)
C3F C4F 1.370(9)
C4F C5F 1.380(9)
C5F C6F 1.382(8)
C1G C2G 1.377(7)
C1G C6G 1.401(7)
C2G C3G 1.374(8)
C3G C4G 1.370(8)
C4G C5G 1.377(8)
C5G C6G 1.380(7)
S1 O2 1.395(5)
S1 O1 1.427(5)
S1 O3 1.452(5)
S1 C14 1.800(8)
C14 F2 1.250(9)
C14 F3 1.304(8)
C14 F1 1.340(8)
C1S Cl1B 1.728(8)
C1S Cl1A 1.752(8)

loop_
_geom_hbond_atom_site_label_D
_geom_hbond_atom_site_label_H
_geom_hbond_atom_site_label_A
_geom_hbond_distance_DH
_geom_hbond_distance_HA
_geom_hbond_distance_DA
_geom_hbond_angle_DHA
_geom_hbond_site_symmetry_A
O1S H1S O1 0.86(2) 2.05(4) 2.853(7) 154(7) 3_667
O1S H2S O2 0.87(2) 2.44(7) 3.038(9) 126(7) 1_455
